data_7226726
loop_
_publ_author_name
'Moglie, Yanina'
'Gonz\'alez-Soria, Mar\'ia Jos\'e'
'Mart\'in-Garc\'ia, Iris'
'Radivoy, Gabriel'
'Alonso, Francisco'

_publ_section_title
;
 Catalyst- and solvent-free hydrophosphination and multicomponent
 hydrothiophosphination of alkenes and alkynes
;
_journal_issue 18
_journal_name_full 'Green Chem.'
_journal_page_first 4896
_journal_paper_doi 10.1039/C6GC00903D
_journal_volume 18
_journal_year 2016
_chemical_formula_moiety 'C20 H17 P S'
_chemical_formula_sum 'C20 H17 P S'
_chemical_formula_weight 320.37
_chemical_melting_point 377.5(5)
_chemical_name_systematic '(Z)-Diphenyl(styryl)phosphine sulfide'
_space_group_IT_number 14
_symmetry_cell_setting monoclinic
_symmetry_space_group_name_Hall '-P 2yn'
_symmetry_space_group_name_H-M 'P 1 21/n 1'
_atom_sites_solution_hydrogens geom
_atom_sites_solution_primary direct
_atom_sites_solution_secondary difmap
_audit_creation_method SHELXL-97
_audit_update_record
;
2015-11-18 deposited with the CCDC.
2016-05-24 downloaded from the CCDC.
;
_cell_angle_alpha 90.00
_cell_angle_beta 96.960(4)
_cell_angle_gamma 90.00
_cell_formula_units_Z 4
_cell_length_a 14.697(3)
_cell_length_b 6.6112(11)
_cell_length_c 17.826(3)
_cell_measurement_reflns_used 3190
_cell_measurement_temperature 298(1)
_cell_measurement_theta_max 23.28
_cell_measurement_theta_min 2.3
_cell_volume 1719.3(5)
_computing_cell_refinement 'Bruker SMART V5.625'
_computing_data_collection 'Bruker SMART V5.625'
_computing_data_reduction 'Bruker SAINT V6.28A'
_computing_molecular_graphics 'SHELXTL  Rel. 6.12/V (Siemens, 1996)'
_computing_publication_material 'SHELX-97 (Sheldrick, 1997)'
_computing_structure_refinement 'SHELXL-97 (Sheldrick, 1997)'
_computing_structure_solution 'SHELXS-97 (Sheldrick, 1997)'
_diffrn_ambient_temperature 298(1)
_diffrn_measured_fraction_theta_full 0.998
_diffrn_measured_fraction_theta_max 0.998
_diffrn_measurement_device_type 'CCD area detector'
_diffrn_measurement_method 'phi and omega scans'
_diffrn_radiation_monochromator graphite
_diffrn_radiation_source 'fine-focus sealed tube'
_diffrn_radiation_type MoK\a
_diffrn_radiation_wavelength 0.71073
_diffrn_reflns_av_R_equivalents 0.0323
_diffrn_reflns_av_sigmaI/netI 0.0251
_diffrn_reflns_limit_h_max 17
_diffrn_reflns_limit_h_min -17
_diffrn_reflns_limit_k_max 7
_diffrn_reflns_limit_k_min -7
_diffrn_reflns_limit_l_max 21
_diffrn_reflns_limit_l_min -21
_diffrn_reflns_number 13993
_diffrn_reflns_theta_full 25.05
_diffrn_reflns_theta_max 25.05
_diffrn_reflns_theta_min 1.70
_exptl_absorpt_coefficient_mu 0.275
_exptl_absorpt_correction_T_max 0.9569
_exptl_absorpt_correction_T_min 0.8468
_exptl_absorpt_correction_type multi-scan
_exptl_absorpt_process_details 'Bruker/Siemens SADABS V2.03'
_exptl_crystal_colour colorless
_exptl_crystal_density_diffrn 1.238
_exptl_crystal_density_method 'not measured'
_exptl_crystal_description block
_exptl_crystal_F_000 672
_exptl_crystal_recrystallization_method 'Re-crystallisation from solvent: hexane-ethyl acetate'
_exptl_crystal_size_max 0.28
_exptl_crystal_size_mid 0.18
_exptl_crystal_size_min 0.16
_refine_diff_density_max 0.321
_refine_diff_density_min -0.162
_refine_diff_density_rms 0.038
_refine_ls_extinction_method none
_refine_ls_goodness_of_fit_ref 1.028
_refine_ls_hydrogen_treatment constr
_refine_ls_matrix_type full
_refine_ls_number_parameters 199
_refine_ls_number_reflns 3025
_refine_ls_number_restraints 0
_refine_ls_restrained_S_all 1.028
_refine_ls_R_factor_all 0.0538
_refine_ls_R_factor_gt 0.0395
_refine_ls_shift/su_max 0.007
_refine_ls_shift/su_mean 0.001
_refine_ls_structure_factor_coef Fsqd
_refine_ls_weighting_details 'calc w=1/[\s^2^(Fo^2^)+(0.0544P)^2^+0.3423P] where P=(Fo^2^+2Fc^2^)/3'
_refine_ls_weighting_scheme calc
_refine_ls_wR_factor_gt 0.0970
_refine_ls_wR_factor_ref 0.1062
_reflns_number_gt 2399
_reflns_number_total 3025
_reflns_threshold_expression I>2\s(I)
_cod_data_source_file c6gc00903d2.cif
_cod_data_source_block x
_cod_depositor_comments
;
The following automatic conversions were performed:

'_chemical_melting_point' value '377.0--378.0 ' was changed to
'377.5(5)' - the average value was taken and precision was estimated.

Automatic conversion script
Id: cif_fix_values 4268 2015-11-12 08:31:59Z antanas 
;
_cod_original_sg_symbol_H-M 'P 21/n'
_cod_database_code 7226726

loop_
_symmetry_equiv_pos_as_xyz
'x, y, z'
'-x+1/2, y+1/2, -z+1/2'
'-x, -y, -z'
'x-1/2, -y-1/2, z-1/2'

loop_
_atom_site_label
_atom_site_type_symbol
_atom_site_fract_x
_atom_site_fract_y
_atom_site_fract_z
_atom_site_U_iso_or_equiv
_atom_site_adp_type
_atom_site_occupancy
_atom_site_symmetry_multiplicity
_atom_site_calc_flag
_atom_site_refinement_flags
P1 P 0.37793(3) 0.25219(8) 0.18031(3) 0.04313(17) Uani 1 1 d .
S1 S 0.38131(4) -0.03387(9) 0.20907(4) 0.0615(2) Uani 1 1 d .
C1 C 0.36745(14) 0.4196(3) 0.25780(11) 0.0485(5) Uani 1 1 d .
H1 H 0.3074 0.4519 0.2645 0.058 Uiso 1 1 calc R
C2 C 0.43027(15) 0.5057(3) 0.30736(12) 0.0530(5) Uani 1 1 d .
H2 H 0.4074 0.5895 0.3426 0.064 Uiso 1 1 calc R
C3 C 0.53075(14) 0.4883(3) 0.31497(11) 0.0514(5) Uani 1 1 d .
C4 C 0.57499(15) 0.3085(4) 0.30337(12) 0.0586(6) Uani 1 1 d .
H4 H 0.5409 0.1918 0.2916 0.070 Uiso 1 1 calc R
C5 C 0.66992(18) 0.3010(5) 0.30917(14) 0.0746(7) Uani 1 1 d .
H5 H 0.6993 0.1792 0.3017 0.090 Uiso 1 1 calc R
C6 C 0.72012(19) 0.4717(5) 0.32574(16) 0.0860(9) Uani 1 1 d .
H6 H 0.7836 0.4671 0.3281 0.103 Uiso 1 1 calc R
C7 C 0.6778(2) 0.6490(5) 0.33889(17) 0.0913(9) Uani 1 1 d .
H7 H 0.7125 0.7646 0.3510 0.110 Uiso 1 1 calc R
C8 C 0.58334(18) 0.6578(4) 0.33431(14) 0.0730(7) Uani 1 1 d .
H8 H 0.5549 0.7788 0.3443 0.088 Uiso 1 1 calc R
C9 C 0.27793(13) 0.3142(3) 0.11357(11) 0.0463(5) Uani 1 1 d .
C10 C 0.23962(15) 0.5055(4) 0.11004(13) 0.0603(6) Uani 1 1 d .
H10 H 0.2641 0.6056 0.1432 0.072 Uiso 1 1 calc R
C11 C 0.16474(17) 0.5485(5) 0.05716(15) 0.0771(8) Uani 1 1 d .
H11 H 0.1388 0.6769 0.0552 0.092 Uiso 1 1 calc R
C12 C 0.12908(17) 0.4016(5) 0.00780(14) 0.0795(8) Uani 1 1 d .
H12 H 0.0793 0.4310 -0.0279 0.095 Uiso 1 1 calc R
C13 C 0.16639(18) 0.2126(5) 0.01088(14) 0.0768(8) Uani 1 1 d .
H13 H 0.1419 0.1134 -0.0226 0.092 Uiso 1 1 calc R
C14 C 0.24066(15) 0.1678(4) 0.06377(12) 0.0601(6) Uani 1 1 d .
H14 H 0.2656 0.0383 0.0658 0.072 Uiso 1 1 calc R
C15 C 0.47473(12) 0.3270(3) 0.13250(10) 0.0417(4) Uani 1 1 d .
C16 C 0.50200(14) 0.5268(3) 0.12915(12) 0.0517(5) Uani 1 1 d .
H16 H 0.4710 0.6271 0.1524 0.062 Uiso 1 1 calc R
C17 C 0.57515(15) 0.5769(4) 0.09126(13) 0.0629(6) Uani 1 1 d .
H17 H 0.5938 0.7111 0.0897 0.076 Uiso 1 1 calc R
C18 C 0.62046(15) 0.4323(4) 0.05604(14) 0.0675(7) Uani 1 1 d .
H18 H 0.6702 0.4676 0.0311 0.081 Uiso 1 1 calc R
C19 C 0.59264(16) 0.2341(4) 0.05745(14) 0.0692(7) Uani 1 1 d .
H19 H 0.6224 0.1359 0.0321 0.083 Uiso 1 1 calc R
C20 C 0.52062(14) 0.1803(4) 0.09634(12) 0.0560(5) Uani 1 1 d .
H20 H 0.5029 0.0456 0.0983 0.067 Uiso 1 1 calc R

loop_
_atom_site_aniso_label
_atom_site_aniso_U_11
_atom_site_aniso_U_22
_atom_site_aniso_U_33
_atom_site_aniso_U_23
_atom_site_aniso_U_13
_atom_site_aniso_U_12
P1 0.0378(3) 0.0421(3) 0.0511(3) -0.0012(2) 0.0121(2) 0.0004(2)
S1 0.0574(4) 0.0448(3) 0.0848(4) 0.0069(3) 0.0183(3) -0.0011(2)
C1 0.0428(11) 0.0546(13) 0.0508(12) -0.0002(10) 0.0160(9) 0.0078(9)
C2 0.0584(13) 0.0564(13) 0.0456(12) -0.0040(10) 0.0120(10) 0.0076(10)
C3 0.0537(13) 0.0593(14) 0.0402(11) 0.0012(9) 0.0021(9) 0.0012(10)
C4 0.0565(14) 0.0676(15) 0.0505(13) -0.0012(11) 0.0017(10) 0.0050(11)
C5 0.0618(16) 0.098(2) 0.0624(15) 0.0038(14) 0.0026(12) 0.0184(15)
C6 0.0530(16) 0.120(3) 0.0831(19) 0.0220(18) -0.0002(14) -0.0047(17)
C7 0.0694(19) 0.091(2) 0.107(2) 0.0183(18) -0.0162(16) -0.0234(16)
C8 0.0720(17) 0.0642(16) 0.0777(17) 0.0018(13) -0.0116(13) -0.0049(13)
C9 0.0372(10) 0.0549(12) 0.0489(11) -0.0038(9) 0.0139(9) -0.0011(9)
C10 0.0514(13) 0.0668(16) 0.0616(14) -0.0057(11) 0.0025(11) 0.0078(11)
C11 0.0622(16) 0.094(2) 0.0735(17) 0.0057(15) 0.0033(13) 0.0244(14)
C12 0.0530(15) 0.125(3) 0.0586(16) 0.0031(16) -0.0015(12) 0.0053(16)
C13 0.0709(17) 0.105(2) 0.0532(14) -0.0166(14) 0.0018(12) -0.0145(16)
C14 0.0583(14) 0.0683(15) 0.0550(13) -0.0095(11) 0.0112(11) -0.0044(11)
C15 0.0344(10) 0.0489(11) 0.0421(10) 0.0014(9) 0.0056(8) 0.0028(8)
C16 0.0485(12) 0.0503(12) 0.0583(13) 0.0032(10) 0.0143(10) 0.0004(10)
C17 0.0530(13) 0.0655(16) 0.0712(15) 0.0148(12) 0.0111(11) -0.0096(11)
C18 0.0415(13) 0.099(2) 0.0648(15) 0.0209(14) 0.0165(11) 0.0019(13)
C19 0.0569(14) 0.091(2) 0.0640(15) -0.0016(13) 0.0257(12) 0.0181(13)
C20 0.0530(13) 0.0572(13) 0.0600(14) -0.0025(11) 0.0160(10) 0.0059(10)

loop_
_atom_type_symbol
_atom_type_description
_atom_type_scat_dispersion_real
_atom_type_scat_dispersion_imag
_atom_type_scat_source
C C 0.0033 0.0016 'International Tables Vol C Tables 4.2.6.8 and 6.1.1.4'
H H 0.0000 0.0000 'International Tables Vol C Tables 4.2.6.8 and 6.1.1.4'
P P 0.1023 0.0942 'International Tables Vol C Tables 4.2.6.8 and 6.1.1.4'
S S 0.1246 0.1234 'International Tables Vol C Tables 4.2.6.8 and 6.1.1.4'

loop_
_geom_angle_atom_site_label_1
_geom_angle_atom_site_label_2
_geom_angle_atom_site_label_3
_geom_angle
C1 P1 C15 109.85(9)
C1 P1 C9 103.10(9)
C15 P1 C9 104.38(9)
C1 P1 S1 113.37(7)
C15 P1 S1 112.95(7)
C9 P1 S1 112.40(7)
C2 C1 P1 131.37(16)
C2 C1 H1 114.3
P1 C1 H1 114.3
C1 C2 C3 129.63(19)
C1 C2 H2 115.2
C3 C2 H2 115.2
C8 C3 C4 118.4(2)
C8 C3 C2 119.0(2)
C4 C3 C2 122.6(2)
C3 C4 C5 120.4(2)
C3 C4 H4 119.8
C5 C4 H4 119.8
C6 C5 C4 120.0(3)
C6 C5 H5 120.0
C4 C5 H5 120.0
C7 C6 C5 120.3(3)
C7 C6 H6 119.8
C5 C6 H6 119.8
C6 C7 C8 120.2(3)
C6 C7 H7 119.9
C8 C7 H7 119.9
C3 C8 C7 120.6(3)
C3 C8 H8 119.7
C7 C8 H8 119.7
C14 C9 C10 119.0(2)
C14 C9 P1 119.21(17)
C10 C9 P1 121.82(16)
C9 C10 C11 120.2(2)
C9 C10 H10 119.9
C11 C10 H10 119.9
C12 C11 C10 120.0(3)
C12 C11 H11 120.0
C10 C11 H11 120.0
C13 C12 C11 120.2(2)
C13 C12 H12 119.9
C11 C12 H12 119.9
C12 C13 C14 120.2(2)
C12 C13 H13 119.9
C14 C13 H13 119.9
C9 C14 C13 120.4(2)
C9 C14 H14 119.8
C13 C14 H14 119.8
C20 C15 C16 119.25(19)
C20 C15 P1 118.82(16)
C16 C15 P1 121.90(15)
C17 C16 C15 119.9(2)
C17 C16 H16 120.1
C15 C16 H16 120.1
C18 C17 C16 120.8(2)
C18 C17 H17 119.6
C16 C17 H17 119.6
C17 C18 C19 119.9(2)
C17 C18 H18 120.1
C19 C18 H18 120.1
C18 C19 C20 120.2(2)
C18 C19 H19 119.9
C20 C19 H19 119.9
C19 C20 C15 120.0(2)
C19 C20 H20 120.0
C15 C20 H20 120.0

loop_
_geom_bond_atom_site_label_1
_geom_bond_atom_site_label_2
_geom_bond_distance
P1 C1 1.791(2)
P1 C15 1.8135(19)
P1 C9 1.822(2)
P1 S1 1.9585(8)
C1 C2 1.326(3)
C1 H1 0.9300
C2 C3 1.471(3)
C2 H2 0.9300
C3 C8 1.381(3)
C3 C4 1.383(3)
C4 C5 1.387(3)
C4 H4 0.9300
C5 C6 1.361(4)
C5 H5 0.9300
C6 C7 1.361(4)
C6 H6 0.9300
C7 C8 1.382(4)
C7 H7 0.9300
C8 H8 0.9300
C9 C14 1.381(3)
C9 C10 1.383(3)
C10 C11 1.389(3)
C10 H10 0.9300
C11 C12 1.371(4)
C11 H11 0.9300
C12 C13 1.363(4)
C12 H12 0.9300
C13 C14 1.385(3)
C13 H13 0.9300
C14 H14 0.9300
C15 C20 1.384(3)
C15 C16 1.384(3)
C16 C17 1.378(3)
C16 H16 0.9300
C17 C18 1.361(3)
C17 H17 0.9300
C18 C19 1.373(3)
C18 H18 0.9300
C19 C20 1.380(3)
C19 H19 0.9300
C20 H20 0.9300
